data_4024933
loop_
_publ_author_name
'Young Tak Lee'
'Youn Kyung Kang'
'Young Keun Chung'

_publ_section_title
;
Au(I)-Catalyzed Cycloisomerization Reaction of Amide- or Ester-Tethered
1,6-Enynes to Bicyclo[3.2.0]hept-6-en-2-ones
;
_journal_name_full 'Journal of Organic Chemistry'
_journal_page_first 7922
_journal_page_last 7934
_journal_paper_doi 10.1021/jo901771p
_journal_volume 74
_journal_year 2009
_chemical_formula_sum 'C20.5 H20 Cl N O3 S'
_chemical_formula_weight 389.898
_chemical_name_systematic
;
 ?
;
_space_group_IT_number 15
_symmetry_cell_setting monoclinic
_symmetry_space_group_name_Hall '-C 2yc'
_symmetry_space_group_name_H-M 'C 1 2/c 1'
_atom_sites_solution_hydrogens geom
_atom_sites_solution_primary direct
_atom_sites_solution_secondary difmap
_audit_creation_method SHELXL-97
_cell_angle_alpha 90.00
_cell_angle_beta 110.146(2)
_cell_angle_gamma 90.00
_cell_formula_units_Z 8
_cell_length_a 26.8036(7)
_cell_length_b 6.1821(2)
_cell_length_c 24.8527(8)
_cell_measurement_reflns_used 4481
_cell_measurement_temperature 293(2)
_cell_measurement_theta_max 27.485
_cell_measurement_theta_min 0.998
_cell_volume 3866.2(2)
_computing_cell_refinement 'HKL Scalepack (Otwinowski & Minor 1997)'
_computing_data_collection 'Collect (Bruker AXS BV, 1997-2004)'
_computing_data_reduction 'HKL Denzo and Scalepack (Otwinowski & Minor 1997)'
_computing_molecular_graphics ORTEP32
_computing_structure_refinement 'SHELXL-97 (Sheldrick, 1997)'
_computing_structure_solution 'SHELXS-97 (Sheldrick, 1990)'
_diffrn_ambient_temperature 293(2)
_diffrn_detector_area_resol_mean 9
_diffrn_measured_fraction_theta_full 0.995
_diffrn_measured_fraction_theta_max 0.995
_diffrn_measurement_device '95mm CCD camera on \k-goniostat'
_diffrn_measurement_device_type KappaCCD
_diffrn_measurement_method CCD
_diffrn_radiation_monochromator graphite
_diffrn_radiation_source 'fine-focus sealed tube'
_diffrn_radiation_type 'Mo K-alpha'
_diffrn_radiation_wavelength 0.71073
_diffrn_reflns_av_R_equivalents 0.0261
_diffrn_reflns_av_sigmaI/netI 0.0375
_diffrn_reflns_limit_h_max 34
_diffrn_reflns_limit_h_min -33
_diffrn_reflns_limit_k_max 7
_diffrn_reflns_limit_k_min -7
_diffrn_reflns_limit_l_max 31
_diffrn_reflns_limit_l_min -32
_diffrn_reflns_number 7514
_diffrn_reflns_theta_full 27.42
_diffrn_reflns_theta_max 27.42
_diffrn_reflns_theta_min 3.24
_exptl_absorpt_coefficient_mu 0.326
_exptl_absorpt_correction_T_max 0.9377
_exptl_absorpt_correction_T_min 0.9085
_exptl_absorpt_correction_type empirical
_exptl_absorpt_process_details 'Blessing, R. H. Acta Crystallogr., Sect A 1995, 51, 33-38'
_exptl_crystal_colour colorless
_exptl_crystal_density_diffrn 1.360
_exptl_crystal_density_method 'not measured'
_exptl_crystal_description needle
_exptl_crystal_F_000 1656
_exptl_crystal_size_max 0.30
_exptl_crystal_size_mid 0.20
_exptl_crystal_size_min 0.20
_refine_diff_density_max 0.387
_refine_diff_density_min -0.479
_refine_diff_density_rms 0.041
_refine_ls_extinction_method none
_refine_ls_goodness_of_fit_ref 1.043
_refine_ls_hydrogen_treatment mixed
_refine_ls_matrix_type full
_refine_ls_number_parameters 242
_refine_ls_number_reflns 4360
_refine_ls_number_restraints 0
_refine_ls_restrained_S_all 1.043
_refine_ls_R_factor_all 0.0762
_refine_ls_R_factor_gt 0.0466
_refine_ls_shift/su_max 0.000
_refine_ls_shift/su_mean 0.000
_refine_ls_structure_factor_coef Fsqd
_refine_ls_weighting_details 'calc w=1/[\s^2^(Fo^2^)+(0.0524P)^2^+2.2270P] where P=(Fo^2^+2Fc^2^)/3'
_refine_ls_weighting_scheme calc
_refine_ls_wR_factor_gt 0.1116
_refine_ls_wR_factor_ref 0.1247
_reflns_number_gt 2973
_reflns_number_total 4360
_reflns_threshold_expression >2sigma(I)
_cod_data_source_file jo901771p_si_003.cif
_cod_data_source_block 14
_cod_original_sg_symbol_H-M 'C 2/c'
_cod_original_formula_sum 'C20.50 H20 Cl N O3 S'
_cod_database_code 4024933

loop_
_symmetry_equiv_pos_as_xyz
'x, y, z'
'-x, y, -z+1/2'
'x+1/2, y+1/2, z'
'-x+1/2, y+1/2, -z+1/2'
'-x, -y, -z'
'x, -y, z-1/2'
'-x+1/2, -y+1/2, -z'
'x+1/2, -y+1/2, z-1/2'

loop_
_atom_site_label
_atom_site_type_symbol
_atom_site_fract_x
_atom_site_fract_y
_atom_site_fract_z
_atom_site_U_iso_or_equiv
_atom_site_adp_type
_atom_site_occupancy
_atom_site_symmetry_multiplicity
_atom_site_calc_flag
_atom_site_refinement_flags
_atom_site_disorder_assembly
_atom_site_disorder_group
Cl1 Cl -0.01091(3) 0.02655(15) 0.18833(3) 0.0862(3) Uani 1 1 d . . .
C21 C 0.0000 -0.1287(7) 0.2500 0.0789(11) Uani 1 2 d S . .
H21A H -0.0306 -0.2212 0.2446 0.095 Uiso 0.50 1 calc PR . .
H21B H 0.0306 -0.2212 0.2554 0.095 Uiso 0.50 1 calc PR . .
S1 S 0.09421(2) 0.40840(9) 0.10499(2) 0.04702(16) Uani 1 1 d . . .
O3 O 0.07792(6) 0.5696(3) 0.21202(6) 0.0600(4) Uani 1 1 d . . .
N1 N 0.11455(6) 0.3074(3) 0.17132(7) 0.0447(4) Uani 1 1 d . . .
C11 C 0.10149(8) 0.3999(4) 0.21582(8) 0.0448(5) Uani 1 1 d . . .
C5 C 0.02480(8) 0.3812(3) 0.08066(8) 0.0437(5) Uani 1 1 d . . .
O1 O 0.11528(6) 0.2625(3) 0.07366(6) 0.0610(4) Uani 1 1 d . . .
O2 O 0.10779(6) 0.6311(3) 0.10833(6) 0.0604(4) Uani 1 1 d . . .
C15 C 0.19421(8) 0.4928(4) 0.34822(8) 0.0459(5) Uani 1 1 d . . .
C10 C 0.12272(8) 0.2557(4) 0.26730(8) 0.0488(5) Uani 1 1 d . . .
H10 H 0.0974 0.2164 0.2862 0.059 Uiso 1 1 calc R . .
C14 C 0.17842(8) 0.3160(4) 0.30706(8) 0.0447(5) Uani 1 1 d . . .
C4 C 0.00200(9) 0.1873(4) 0.05670(9) 0.0543(5) Uani 1 1 d . . .
H4 H 0.0232 0.0719 0.0539 0.065 Uiso 1 1 calc R . .
C13 C 0.20182(9) 0.1547(4) 0.28813(9) 0.0507(5) Uani 1 1 d . . .
C19 C 0.17043(10) 0.8147(4) 0.38902(10) 0.0645(7) Uani 1 1 d . . .
H19 H 0.1447 0.9136 0.3902 0.077 Uiso 1 1 calc R . .
C6 C -0.00663(9) 0.5519(4) 0.08530(10) 0.0552(6) Uani 1 1 d . . .
H6 H 0.0087 0.6818 0.1017 0.066 Uiso 1 1 calc R . .
C2 C -0.08501(9) 0.3367(4) 0.04051(9) 0.0552(6) Uani 1 1 d . . .
C8 C 0.13718(10) 0.0874(4) 0.18347(10) 0.0577(6) Uani 1 1 d . . .
H8A H 0.1691 0.0744 0.1737 0.069 Uiso 1 1 calc R . .
H8B H 0.1117 -0.0207 0.1624 0.069 Uiso 1 1 calc R . .
C16 C 0.24638(9) 0.5205(4) 0.38521(9) 0.0592(6) Uani 1 1 d . . .
H16 H 0.2723 0.4216 0.3847 0.071 Uiso 1 1 calc R . .
C18 C 0.22205(11) 0.8410(5) 0.42463(10) 0.0717(7) Uani 1 1 d . . .
H18 H 0.2314 0.9573 0.4499 0.086 Uiso 1 1 calc R . .
C20 C 0.15645(9) 0.6428(4) 0.35153(9) 0.0552(6) Uani 1 1 d . . .
H20 H 0.1212 0.6263 0.3280 0.066 Uiso 1 1 calc R . .
C9 C 0.14975(9) 0.0640(4) 0.24792(10) 0.0552(6) Uani 1 1 d . . .
H9 H 0.1406 -0.0781 0.2594 0.066 Uiso 1 1 calc R . .
C12 C 0.25711(10) 0.0779(5) 0.29903(12) 0.0745(7) Uani 1 1 d . . .
H12A H 0.2817 0.1746 0.3253 0.112 Uiso 1 1 calc R . .
H12B H 0.2640 0.0743 0.2636 0.112 Uiso 1 1 calc R . .
H12C H 0.2613 -0.0647 0.3153 0.112 Uiso 1 1 calc R . .
C3 C -0.05269(9) 0.1671(4) 0.03696(10) 0.0608(6) Uani 1 1 d . . .
H3 H -0.0681 0.0368 0.0210 0.073 Uiso 1 1 calc R . .
C17 C 0.25987(10) 0.6937(5) 0.42267(10) 0.0719(8) Uani 1 1 d . . .
H17 H 0.2949 0.7107 0.4468 0.086 Uiso 1 1 calc R . .
C7 C -0.06129(9) 0.5273(4) 0.06522(10) 0.0623(6) Uani 1 1 d . . .
H7 H -0.0825 0.6420 0.0685 0.075 Uiso 1 1 calc R . .
C1 C -0.14473(9) 0.3147(5) 0.01734(12) 0.0785(8) Uani 1 1 d . . .
H1A H -0.1588 0.3943 -0.0178 0.118 Uiso 1 1 calc R . .
H1B H -0.1593 0.3711 0.0448 0.118 Uiso 1 1 calc R . .
H1C H -0.1541 0.1649 0.0103 0.118 Uiso 1 1 calc R . .

loop_
_atom_site_aniso_label
_atom_site_aniso_U_11
_atom_site_aniso_U_22
_atom_site_aniso_U_33
_atom_site_aniso_U_23
_atom_site_aniso_U_13
_atom_site_aniso_U_12
Cl1 0.0830(5) 0.1110(7) 0.0710(4) 0.0056(4) 0.0346(4) 0.0152(4)
C21 0.083(3) 0.074(3) 0.100(3) 0.000 0.057(2) 0.000
S1 0.0469(3) 0.0495(3) 0.0417(3) -0.0047(2) 0.0115(2) -0.0040(3)
O3 0.0580(9) 0.0641(11) 0.0506(9) -0.0101(8) 0.0093(7) 0.0160(8)
N1 0.0450(9) 0.0435(10) 0.0406(9) -0.0044(7) 0.0081(7) 0.0028(8)
C11 0.0349(10) 0.0517(13) 0.0427(10) -0.0072(10) 0.0070(8) -0.0034(10)
C5 0.0459(11) 0.0444(12) 0.0355(10) -0.0027(9) 0.0072(8) -0.0023(9)
O1 0.0588(9) 0.0754(11) 0.0515(8) -0.0105(8) 0.0224(7) 0.0032(9)
O2 0.0625(10) 0.0518(10) 0.0598(9) 0.0015(8) 0.0120(8) -0.0141(8)
C15 0.0443(11) 0.0582(13) 0.0343(10) 0.0056(9) 0.0124(9) -0.0046(10)
C10 0.0450(11) 0.0558(13) 0.0455(11) 0.0025(10) 0.0155(9) -0.0087(10)
C14 0.0446(11) 0.0498(12) 0.0376(10) 0.0073(9) 0.0113(9) -0.0034(10)
C4 0.0550(13) 0.0511(13) 0.0547(12) -0.0120(11) 0.0159(10) -0.0024(11)
C13 0.0531(13) 0.0460(12) 0.0489(12) 0.0086(10) 0.0122(10) 0.0038(10)
C19 0.0693(16) 0.0731(17) 0.0516(13) -0.0074(12) 0.0214(12) 0.0047(14)
C6 0.0552(13) 0.0431(13) 0.0589(13) -0.0072(10) 0.0089(11) -0.0004(11)
C2 0.0476(12) 0.0688(16) 0.0440(11) 0.0053(11) 0.0092(10) -0.0030(12)
C8 0.0688(15) 0.0421(12) 0.0563(13) -0.0063(11) 0.0141(11) 0.0045(12)
C16 0.0464(13) 0.0804(17) 0.0482(12) -0.0052(12) 0.0129(10) -0.0022(12)
C18 0.0783(18) 0.0824(19) 0.0542(14) -0.0200(13) 0.0226(13) -0.0161(16)
C20 0.0475(12) 0.0707(16) 0.0431(11) 0.0000(11) 0.0102(10) 0.0003(11)
C9 0.0654(14) 0.0386(12) 0.0566(13) 0.0050(10) 0.0145(11) -0.0065(11)
C12 0.0650(16) 0.0714(18) 0.0792(17) 0.0026(15) 0.0147(14) 0.0213(14)
C3 0.0609(15) 0.0603(15) 0.0550(13) -0.0128(12) 0.0123(11) -0.0173(13)
C17 0.0530(14) 0.103(2) 0.0544(14) -0.0167(15) 0.0118(11) -0.0173(15)
C7 0.0540(14) 0.0616(16) 0.0655(15) 0.0012(12) 0.0131(12) 0.0108(12)
C1 0.0532(15) 0.099(2) 0.0757(17) 0.0108(16) 0.0129(13) -0.0098(15)

loop_
_atom_type_symbol
_atom_type_description
_atom_type_scat_dispersion_real
_atom_type_scat_dispersion_imag
_atom_type_scat_source
C C 0.0033 0.0016 'International Tables Vol C Tables 4.2.6.8 and 6.1.1.4'
H H 0.0000 0.0000 'International Tables Vol C Tables 4.2.6.8 and 6.1.1.4'
Cl Cl 0.1484 0.1585 'International Tables Vol C Tables 4.2.6.8 and 6.1.1.4'
N N 0.0061 0.0033 'International Tables Vol C Tables 4.2.6.8 and 6.1.1.4'
O O 0.0106 0.0060 'International Tables Vol C Tables 4.2.6.8 and 6.1.1.4'
S S 0.1246 0.1234 'International Tables Vol C Tables 4.2.6.8 and 6.1.1.4'

loop_
_geom_angle_atom_site_label_1
_geom_angle_atom_site_label_2
_geom_angle_atom_site_label_3
_geom_angle
_geom_angle_site_symmetry_1
_geom_angle_site_symmetry_3
_geom_angle_publ_flag
Cl1 C21 Cl1 113.3(2) 2 . ?
O2 S1 O1 120.17(10) . . ?
O2 S1 N1 108.37(9) . . ?
O1 S1 N1 104.25(9) . . ?
O2 S1 C5 109.48(10) . . ?
O1 S1 C5 108.83(9) . . ?
N1 S1 C5 104.55(9) . . ?
C11 N1 C8 114.40(17) . . ?
C11 N1 S1 123.03(15) . . ?
C8 N1 S1 121.18(14) . . ?
O3 C11 N1 124.1(2) . . ?
O3 C11 C10 127.96(19) . . ?
N1 C11 C10 107.95(18) . . ?
C6 C5 C4 120.4(2) . . ?
C6 C5 S1 120.20(16) . . ?
C4 C5 S1 119.35(17) . . ?
C16 C15 C20 117.5(2) . . ?
C16 C15 C14 122.6(2) . . ?
C20 C15 C14 119.90(19) . . ?
C11 C10 C14 113.97(17) . . ?
C11 C10 C9 105.65(16) . . ?
C14 C10 C9 86.01(16) . . ?
C13 C14 C15 138.0(2) . . ?
C13 C14 C10 93.58(18) . . ?
C15 C14 C10 128.39(19) . . ?
C3 C4 C5 119.2(2) . . ?
C14 C13 C12 136.6(2) . . ?
C14 C13 C9 94.04(18) . . ?
C12 C13 C9 129.3(2) . . ?
C18 C19 C20 120.5(2) . . ?
C5 C6 C7 119.1(2) . . ?
C7 C2 C3 118.3(2) . . ?
C7 C2 C1 120.8(2) . . ?
C3 C2 C1 120.9(2) . . ?
N1 C8 C9 103.22(17) . . ?
C17 C16 C15 120.6(2) . . ?
C19 C18 C17 119.4(2) . . ?
C19 C20 C15 121.2(2) . . ?
C13 C9 C8 118.48(19) . . ?
C13 C9 C10 86.26(16) . . ?
C8 C9 C10 107.20(17) . . ?
C4 C3 C2 121.4(2) . . ?
C18 C17 C16 120.7(2) . . ?
C2 C7 C6 121.5(2) . . ?

loop_
_geom_bond_atom_site_label_1
_geom_bond_atom_site_label_2
_geom_bond_distance
_geom_bond_site_symmetry_2
_geom_bond_publ_flag
Cl1 C21 1.746(2) . ?
C21 Cl1 1.746(2) 2 ?
S1 O2 1.4193(16) . ?
S1 O1 1.4287(15) . ?
S1 N1 1.6688(17) . ?
S1 C5 1.755(2) . ?
O3 C11 1.212(3) . ?
N1 C11 1.393(2) . ?
N1 C8 1.478(3) . ?
C11 C10 1.501(3) . ?
C5 C6 1.380(3) . ?
C5 C4 1.383(3) . ?
C15 C16 1.394(3) . ?
C15 C20 1.396(3) . ?
C15 C14 1.456(3) . ?
C10 C14 1.526(3) . ?
C10 C9 1.550(3) . ?
C14 C13 1.346(3) . ?
C4 C3 1.382(3) . ?
C13 C12 1.489(3) . ?
C13 C9 1.517(3) . ?
C19 C18 1.371(3) . ?
C19 C20 1.378(3) . ?
C6 C7 1.384(3) . ?
C2 C7 1.379(3) . ?
C2 C3 1.382(3) . ?
C2 C1 1.509(3) . ?
C8 C9 1.526(3) . ?
C16 C17 1.382(4) . ?
C18 C17 1.376(4) . ?
